data_7012562
loop_
_publ_author_name
'Beckmann, Udo'
'Brooker, Sally'
'Depree, Craig V.'
'Ewing, Janna D.'
'Moubaraki, Boujemaa'
'Murray, Keith S.'

_publ_section_title
;
 Dicobalt(ii) complexes of a triazolate-containing Schiff-base
 macrocycle: synthesis, structure and magnetism
;
_journal_issue 7
_journal_name_full 'Dalton Transactions'
_journal_page_first 1308
_journal_paper_doi 10.1039/b212131j
_journal_year 2003
_chemical_formula_sum 'C26 H45 Cl2 Co2 N13 O12'
_chemical_formula_weight 920.51
_chemical_name_systematic
; 
? 
;
_space_group_IT_number 14
_symmetry_cell_setting monoclinic
_symmetry_space_group_name_Hall '-P 2ybc'
_symmetry_space_group_name_H-M 'P 1 21/c 1'
_atom_sites_solution_hydrogens geom
_atom_sites_solution_primary direct
_atom_sites_solution_secondary difmap
_audit_creation_method SHELXL-97
_cell_angle_alpha 90.00
_cell_angle_beta 95.136(16)
_cell_angle_gamma 90.00
_cell_formula_units_Z 4
_cell_length_a 13.490(5)
_cell_length_b 13.180(6)
_cell_length_c 22.818(9)
_cell_measurement_temperature 168(2)
_cell_volume 4041(3)
_computing_structure_refinement 'SHELXL-97 (Sheldrick, 1997)'
_computing_structure_solution 'SHELXS-97 (Sheldrick, 1990)'
_diffrn_ambient_temperature 168(2)
_diffrn_measured_fraction_theta_full 0.885
_diffrn_measured_fraction_theta_max 0.885
_diffrn_measurement_device_type 'Bruker SMART area detector'
_diffrn_radiation_monochromator graphite
_diffrn_radiation_source 'fine-focus sealed tube'
_diffrn_radiation_type MoK\a
_diffrn_radiation_wavelength 0.71073
_diffrn_reflns_av_R_equivalents 0.2787
_diffrn_reflns_av_sigmaI/netI 0.6019
_diffrn_reflns_limit_h_max 16
_diffrn_reflns_limit_h_min -8
_diffrn_reflns_limit_k_max 16
_diffrn_reflns_limit_k_min -16
_diffrn_reflns_limit_l_max 21
_diffrn_reflns_limit_l_min -28
_diffrn_reflns_number 17553
_diffrn_reflns_theta_full 26.40
_diffrn_reflns_theta_max 26.40
_diffrn_reflns_theta_min 2.16
_exptl_absorpt_coefficient_mu 1.024
_exptl_absorpt_correction_T_max 1.00
_exptl_absorpt_correction_T_min 0.28
_exptl_absorpt_correction_type Semi-empirical(SADABS)
_exptl_crystal_colour Orange
_exptl_crystal_density_diffrn 1.513
_exptl_crystal_density_method 'not measured'
_exptl_crystal_description Plate
_exptl_crystal_F_000 1904
_exptl_crystal_size_max 0.25
_exptl_crystal_size_mid 0.20
_exptl_crystal_size_min 0.15
_refine_diff_density_max 0.398
_refine_diff_density_min -0.750
_refine_diff_density_rms 0.099
_refine_ls_extinction_method none
_refine_ls_goodness_of_fit_ref 0.698
_refine_ls_hydrogen_treatment mixed
_refine_ls_matrix_type full
_refine_ls_number_parameters 483
_refine_ls_number_reflns 7340
_refine_ls_number_restraints 0
_refine_ls_restrained_S_all 0.698
_refine_ls_R_factor_all 0.3020
_refine_ls_R_factor_gt 0.0673
_refine_ls_shift/su_max 0.000
_refine_ls_shift/su_mean 0.000
_refine_ls_structure_factor_coef Fsqd
_refine_ls_weighting_details 'calc w=1/[\s^2^(Fo^2^)+(0.0600P)^2^+0.0000P] where P=(Fo^2^+2Fc^2^)/3'
_refine_ls_weighting_scheme calc
_refine_ls_wR_factor_gt 0.1232
_refine_ls_wR_factor_ref 0.1844
_reflns_number_gt 1799
_reflns_number_total 7340
_reflns_threshold_expression >2sigma(I)
_cod_data_source_file b212131j.txt
_cod_data_source_block cobt
_cod_depositor_comments
;
The following automatic conversions were performed:
'_symmetry_cell_setting' value 'Monoclinic' changed to 'monoclinic'
according to '/home/saulius/struct/CIF-dictionaries/cif_core.dic'
dictionary named 'cif_core.dic' version 2.4.1 from 2010-06-29.

Automatic conversion script
Id: cif_fix_enum 1527 2010-12-29 10:47:43Z saulius 
;
_cod_original_sg_symbol_H-M P2(1)/c
_cod_database_code 7012562

loop_
_symmetry_equiv_pos_as_xyz
'x, y, z'
'-x, y+1/2, -z+1/2'
'-x, -y, -z'
'x, -y-1/2, z-1/2'

loop_
_atom_site_label
_atom_site_type_symbol
_atom_site_fract_x
_atom_site_fract_y
_atom_site_fract_z
_atom_site_U_iso_or_equiv
_atom_site_adp_type
_atom_site_occupancy
_atom_site_symmetry_multiplicity
_atom_site_calc_flag
_atom_site_refinement_flags
_atom_site_disorder_assembly
_atom_site_disorder_group
Co1 Co 0.19121(10) 0.15688(11) 0.04531(6) 0.0271(4) Uani 1 1 d . . .
Co2 Co 0.32944(11) -0.12700(10) 0.06729(7) 0.0271(5) Uani 1 1 d . . .
N1 N 0.3369(6) 0.1071(6) 0.0431(4) 0.027(2) Uani 1 1 d . . .
N2 N 0.3789(6) 0.0141(6) 0.0499(3) 0.026(2) Uani 1 1 d . . .
C3 C 0.4757(8) 0.0334(8) 0.0687(5) 0.024(3) Uiso 1 1 d . . .
N3 N 0.4979(6) 0.1356(6) 0.0708(4) 0.028(2) Uani 1 1 d . . .
C5 C 0.4064(8) 0.1755(8) 0.0542(4) 0.025(3) Uiso 1 1 d . . .
C6 C 0.3732(9) 0.2838(8) 0.0560(5) 0.032(3) Uani 1 1 d . . .
C7 C 0.4487(7) 0.3680(7) 0.0636(5) 0.038(3) Uani 1 1 d . . .
H7A H 0.4430 0.4115 0.0286 0.046 Uiso 1 1 calc R . .
H7B H 0.5158 0.3390 0.0689 0.046 Uiso 1 1 calc R . .
H7C H 0.4365 0.4085 0.0983 0.046 Uiso 1 1 calc R . .
N4 N 0.2791(7) 0.2953(6) 0.0478(4) 0.028(2) Uani 1 1 d . . .
C8 C 0.2357(9) 0.3977(8) 0.0474(5) 0.043(4) Uani 1 1 d . . .
H8A H 0.2656 0.4400 0.0177 0.051 Uiso 1 1 calc R . .
H8B H 0.2511 0.4297 0.0864 0.051 Uiso 1 1 calc R . .
C9 C 0.1233(9) 0.3933(8) 0.0331(5) 0.042(3) Uani 1 1 d . . .
H9A H 0.1084 0.3466 -0.0005 0.050 Uiso 1 1 calc R . .
H9B H 0.0995 0.4616 0.0205 0.050 Uiso 1 1 calc R . .
C10 C 0.0649(8) 0.3582(8) 0.0845(5) 0.044(3) Uani 1 1 d . . .
H10A H 0.1136 0.3354 0.1169 0.053 Uiso 1 1 calc R . .
H10B H 0.0300 0.4179 0.0991 0.053 Uiso 1 1 calc R . .
C11 C -0.0092(8) 0.2764(8) 0.0727(5) 0.041(3) Uani 1 1 d . . .
H11A H -0.0539 0.2945 0.0375 0.049 Uiso 1 1 calc R . .
H11B H -0.0501 0.2711 0.1065 0.049 Uiso 1 1 calc R . .
N5 N 0.0368(6) 0.1767(7) 0.0629(4) 0.027(2) Uani 1 1 d . . .
C12 C -0.0091(8) 0.0938(9) 0.0764(4) 0.029(3) Uani 1 1 d . . .
C13 C -0.1108(7) 0.0842(8) 0.0974(5) 0.034(3) Uani 1 1 d . . .
H13A H -0.1164 0.1301 0.1307 0.040 Uiso 1 1 calc R . .
H13B H -0.1213 0.0142 0.1098 0.040 Uiso 1 1 calc R . .
H13C H -0.1610 0.1021 0.0654 0.040 Uiso 1 1 calc R . .
N6 N 0.1388(6) 0.0124(6) 0.0520(3) 0.021(2) Uani 1 1 d . . .
N7 N 0.1823(6) -0.0785(6) 0.0566(3) 0.022(2) Uani 1 1 d . . .
C14 C 0.0485(8) 0.0014(9) 0.0699(5) 0.025(3) Uiso 1 1 d . . .
N8 N 0.0287(6) -0.0961(6) 0.0872(4) 0.031(3) Uani 1 1 d . . .
C15 C 0.1178(8) -0.1420(8) 0.0781(4) 0.026(3) Uiso 1 1 d . . .
C16 C 0.1520(10) -0.2454(8) 0.0957(5) 0.034(3) Uani 1 1 d . . .
C17 C 0.0804(7) -0.3230(8) 0.1138(5) 0.036(3) Uani 1 1 d . . .
H17A H 0.0801 -0.3813 0.0871 0.043 Uiso 1 1 calc R . .
H17B H 0.0136 -0.2935 0.1121 0.043 Uiso 1 1 calc R . .
H17C H 0.1006 -0.3453 0.1540 0.043 Uiso 1 1 calc R . .
N9 N 0.2475(7) -0.2577(6) 0.0941(4) 0.027(2) Uani 1 1 d . . .
C18 C 0.2928(8) -0.3567(8) 0.1143(5) 0.042(3) Uani 1 1 d . . .
H18A H 0.2881 -0.4060 0.0815 0.050 Uiso 1 1 calc R . .
H18B H 0.2568 -0.3848 0.1466 0.050 Uiso 1 1 calc R . .
C19 C 0.4039(8) -0.3378(8) 0.1362(4) 0.037(3) Uani 1 1 d . . .
H19A H 0.4080 -0.2746 0.1598 0.044 Uiso 1 1 calc R . .
H19B H 0.4267 -0.3941 0.1628 0.044 Uiso 1 1 calc R . .
C20 C 0.4764(8) -0.3288(8) 0.0880(5) 0.034(3) Uani 1 1 d . . .
H20A H 0.5173 -0.3911 0.0881 0.041 Uiso 1 1 calc R . .
H20B H 0.4375 -0.3240 0.0492 0.041 Uiso 1 1 calc R . .
C21 C 0.5450(8) -0.2374(8) 0.0959(5) 0.037(3) Uani 1 1 d . . .
H21A H 0.5774 -0.2371 0.1366 0.044 Uiso 1 1 calc R . .
H21B H 0.5979 -0.2435 0.0687 0.044 Uiso 1 1 calc R . .
N10 N 0.4914(6) -0.1402(6) 0.0846(3) 0.027(2) Uani 1 1 d . . .
C22 C 0.5398(8) -0.0566(8) 0.0823(5) 0.029(3) Uani 1 1 d . . .
C23 C 0.6482(8) -0.0404(8) 0.1003(5) 0.037(3) Uani 1 1 d . . .
H23A H 0.6602 -0.0457 0.1432 0.044 Uiso 1 1 calc R . .
H23B H 0.6680 0.0271 0.0877 0.044 Uiso 1 1 calc R . .
H23C H 0.6874 -0.0921 0.0818 0.044 Uiso 1 1 calc R . .
O30 O 0.2200(5) 0.1585(5) 0.1401(3) 0.041(2) Uani 1 1 d . . .
H30A H 0.2123 0.2114 0.1621 0.050 Uiso 1 1 d . . .
H30B H 0.1997 0.1163 0.1658 0.050 Uiso 1 1 d . . .
O31 O 0.1563(5) 0.1722(5) -0.0450(3) 0.038(2) Uani 1 1 d . . .
H31A H 0.1811 0.2117 -0.0704 0.045 Uiso 1 1 d . . .
H31B H 0.0923 0.1902 -0.0491 0.045 Uiso 1 1 d . . .
O32 O 0.3294(5) -0.1874(5) -0.0175(3) 0.0275(19) Uani 1 1 d . . .
H32A H 0.3090 -0.2477 -0.0142 0.033 Uiso 1 1 d . . .
H32B H 0.3710 -0.1938 -0.0438 0.033 Uiso 1 1 d . . .
N30 N 0.3375(7) -0.0812(7) 0.1607(4) 0.033(3) Uani 1 1 d . . .
C30 C 0.3456(9) -0.0420(9) 0.2036(6) 0.035(3) Uani 1 1 d . . .
C31 C 0.3537(9) 0.0095(9) 0.2617(5) 0.063(4) Uani 1 1 d . . .
H31C H 0.3050 0.0648 0.2612 0.076 Uiso 1 1 calc R . .
H31D H 0.4210 0.0373 0.2699 0.076 Uiso 1 1 calc R . .
H31E H 0.3406 -0.0394 0.2924 0.076 Uiso 1 1 calc R . .
O40 O 0.1991(6) 0.2993(5) -0.1316(3) 0.055(3) Uani 1 1 d . . .
H40A H 0.2220 0.2681 -0.1617 0.066 Uiso 1 1 d . . .
H40B H 0.2174 0.3579 -0.1196 0.066 Uiso 1 1 d . . .
N40 N 0.1002(11) 0.0527(14) 0.2143(6) 0.119(6) Uani 1 1 d . . .
C40 C 0.0508(14) -0.0108(18) 0.2330(7) 0.113(8) Uani 1 1 d . . .
C41 C -0.0116(12) -0.0910(14) 0.2526(7) 0.143(9) Uani 1 1 d . . .
H41A H -0.0448 -0.1259 0.2183 0.172 Uiso 1 1 calc R . .
H41B H -0.0618 -0.0618 0.2762 0.172 Uiso 1 1 calc R . .
H41C H 0.0295 -0.1395 0.2765 0.172 Uiso 1 1 calc R . .
N50 N 0.1855(12) -0.2002(17) -0.2462(7) 0.178(10) Uani 1 1 d . . .
C50 C 0.2672(16) -0.1928(13) -0.2303(7) 0.085(6) Uani 1 1 d . . .
C51 C 0.3714(11) -0.1802(10) -0.2089(5) 0.074(5) Uani 1 1 d . . .
H51A H 0.3902 -0.1087 -0.2120 0.089 Uiso 1 1 calc R . .
H51B H 0.4128 -0.2217 -0.2327 0.089 Uiso 1 1 calc R . .
H51C H 0.3813 -0.2017 -0.1677 0.089 Uiso 1 1 calc R . .
Cl1 Cl 0.2524(2) 0.5729(2) -0.09119(15) 0.0409(9) Uani 1 1 d . . .
O11 O 0.1606(6) 0.5248(7) -0.1129(4) 0.091(4) Uani 1 1 d . . .
O12 O 0.3288(7) 0.4977(7) -0.0860(4) 0.081(3) Uani 1 1 d . . .
O13 O 0.2380(6) 0.6173(5) -0.0342(3) 0.049(2) Uani 1 1 d . . .
O14 O 0.2819(7) 0.6520(6) -0.1289(4) 0.085(3) Uani 1 1 d . . .
Cl2 Cl 0.3476(3) 0.1492(3) -0.26679(15) 0.0578(10) Uani 1 1 d . . .
O21 O 0.2806(7) 0.1942(7) -0.2295(4) 0.084(3) Uani 1 1 d . . .
O22 O 0.3785(6) 0.2280(8) -0.3077(4) 0.086(3) Uani 1 1 d . . .
O23 O 0.4376(7) 0.1145(8) -0.2329(4) 0.094(4) Uani 1 1 d . . .
O24 O 0.3085(11) 0.0705(9) -0.3023(6) 0.176(6) Uani 1 1 d . . .

loop_
_atom_site_aniso_label
_atom_site_aniso_U_11
_atom_site_aniso_U_22
_atom_site_aniso_U_33
_atom_site_aniso_U_23
_atom_site_aniso_U_13
_atom_site_aniso_U_12
Co1 0.0268(9) 0.0212(9) 0.0317(10) -0.0003(8) -0.0057(8) 0.0001(8)
Co2 0.0288(10) 0.0205(9) 0.0304(10) -0.0020(8) -0.0063(8) 0.0013(8)
N1 0.016(5) 0.024(6) 0.038(6) -0.003(5) -0.012(5) -0.008(4)
N2 0.036(6) 0.019(6) 0.020(6) -0.001(4) -0.012(5) 0.010(5)
N3 0.028(5) 0.023(6) 0.031(6) 0.003(5) -0.007(5) -0.007(5)
C6 0.037(8) 0.019(7) 0.038(8) -0.005(6) 0.000(7) -0.009(6)
C7 0.046(8) 0.018(7) 0.048(8) -0.002(6) -0.005(7) -0.014(6)
N4 0.041(7) 0.013(6) 0.030(6) -0.005(5) -0.001(6) -0.004(5)
C8 0.053(9) 0.026(8) 0.045(9) 0.004(6) -0.014(7) -0.007(6)
C9 0.065(10) 0.014(7) 0.043(9) 0.008(6) -0.015(8) 0.001(6)
C10 0.053(8) 0.010(7) 0.071(10) -0.001(7) 0.004(8) 0.014(6)
C11 0.035(8) 0.021(8) 0.065(10) -0.001(7) -0.002(7) -0.009(6)
N5 0.029(6) 0.017(6) 0.033(6) -0.007(5) 0.000(5) 0.003(5)
C12 0.022(7) 0.054(9) 0.011(7) -0.014(6) 0.001(6) 0.008(6)
C13 0.026(7) 0.035(8) 0.040(8) -0.011(6) 0.001(7) 0.004(6)
N6 0.045(6) 0.003(5) 0.017(5) 0.004(4) 0.000(5) 0.004(4)
N7 0.017(5) 0.032(6) 0.015(5) -0.011(5) -0.002(5) -0.012(5)
N8 0.033(6) 0.035(6) 0.022(6) 0.001(5) -0.019(5) -0.002(5)
C16 0.065(10) 0.006(7) 0.028(8) 0.003(5) -0.010(8) -0.011(7)
C17 0.038(8) 0.036(8) 0.032(8) 0.009(6) -0.005(6) 0.006(6)
N9 0.028(6) 0.016(6) 0.035(6) 0.003(5) -0.004(6) 0.008(5)
C18 0.057(9) 0.015(7) 0.052(9) 0.014(6) -0.006(7) 0.001(6)
C19 0.053(8) 0.033(8) 0.020(7) 0.003(6) -0.020(7) 0.012(6)
C20 0.039(8) 0.024(8) 0.037(8) 0.007(6) -0.011(7) 0.008(6)
C21 0.055(9) 0.029(8) 0.027(7) -0.010(6) 0.008(7) 0.025(7)
N10 0.038(6) 0.015(6) 0.024(6) -0.008(5) -0.009(5) 0.005(5)
C22 0.022(7) 0.028(8) 0.034(8) 0.004(6) -0.011(6) 0.006(6)
C23 0.039(8) 0.037(8) 0.032(8) 0.003(6) -0.009(7) 0.008(6)
O30 0.055(5) 0.033(5) 0.034(5) 0.000(4) -0.010(4) 0.002(4)
O31 0.037(5) 0.037(5) 0.039(5) 0.008(4) 0.004(4) 0.001(4)
O32 0.030(5) 0.020(4) 0.032(5) -0.008(4) 0.001(4) -0.001(3)
N30 0.031(6) 0.018(6) 0.050(8) -0.009(6) 0.007(6) 0.009(5)
C30 0.040(8) 0.032(9) 0.037(9) 0.004(7) 0.020(8) -0.001(6)
C31 0.065(11) 0.082(11) 0.042(9) -0.016(8) -0.005(8) 0.021(8)
O40 0.080(7) 0.036(6) 0.051(6) -0.004(4) 0.015(5) -0.006(5)
N40 0.087(13) 0.193(19) 0.075(12) 0.012(11) -0.009(9) -0.067(11)
C40 0.087(17) 0.20(3) 0.044(12) 0.023(14) -0.017(12) -0.042(14)
C41 0.129(17) 0.21(2) 0.097(15) 0.070(14) 0.015(13) -0.093(15)
N50 0.085(14) 0.35(3) 0.091(14) 0.064(15) -0.041(12) -0.020(16)
C50 0.096(15) 0.117(15) 0.040(11) 0.029(10) -0.006(11) 0.002(14)
C51 0.100(14) 0.075(12) 0.047(10) -0.005(8) 0.009(10) -0.021(10)
Cl1 0.051(2) 0.029(2) 0.043(2) -0.0007(17) 0.006(2) 0.0008(17)
O11 0.035(6) 0.098(8) 0.134(10) -0.054(7) -0.034(6) 0.000(6)
O12 0.071(7) 0.071(7) 0.102(8) -0.017(6) 0.010(6) 0.042(6)
O13 0.077(7) 0.024(5) 0.047(6) -0.005(4) 0.009(5) -0.003(4)
O14 0.141(9) 0.055(7) 0.063(7) 0.025(6) 0.036(6) -0.029(6)
Cl2 0.071(3) 0.064(3) 0.035(2) -0.004(2) -0.015(2) 0.019(2)
O21 0.079(8) 0.133(10) 0.041(6) -0.022(6) 0.015(6) 0.037(7)
O22 0.064(7) 0.117(9) 0.081(8) 0.043(7) 0.024(6) 0.016(6)
O23 0.064(7) 0.155(10) 0.059(7) 0.028(7) -0.010(6) 0.063(7)
O24 0.208(15) 0.123(12) 0.180(14) -0.066(10) -0.067(12) -0.027(10)

loop_
_atom_type_symbol
_atom_type_description
_atom_type_scat_dispersion_real
_atom_type_scat_dispersion_imag
_atom_type_scat_source
C C 0.0033 0.0016 'International Tables Vol C Tables 4.2.6.8 and 6.1.1.4'
H H 0.0000 0.0000 'International Tables Vol C Tables 4.2.6.8 and 6.1.1.4'
N N 0.0061 0.0033 'International Tables Vol C Tables 4.2.6.8 and 6.1.1.4'
O O 0.0106 0.0060 'International Tables Vol C Tables 4.2.6.8 and 6.1.1.4'
Cl Cl 0.1484 0.1585 'International Tables Vol C Tables 4.2.6.8 and 6.1.1.4'
Co Co 0.3494 0.9721 'International Tables Vol C Tables 4.2.6.8 and 6.1.1.4'

loop_
_geom_angle_atom_site_label_1
_geom_angle_atom_site_label_2
_geom_angle_atom_site_label_3
_geom_angle
_geom_angle_site_symmetry_1
_geom_angle_site_symmetry_3
_geom_angle_publ_flag
N6 Co1 N1 92.4(3) . . y
N6 Co1 O31 96.6(3) . . y
N1 Co1 O31 97.9(3) . . y
N6 Co1 O30 88.1(3) . . y
N1 Co1 O30 86.7(3) . . y
O31 Co1 O30 173.3(3) . . y
N6 Co1 N5 75.8(3) . . y
N1 Co1 N5 165.4(3) . . y
O31 Co1 N5 92.1(3) . . y
O30 Co1 N5 84.4(3) . . y
N6 Co1 N4 166.6(3) . . y
N1 Co1 N4 75.6(3) . . y
O31 Co1 N4 91.1(3) . . y
O30 Co1 N4 85.2(3) . . y
N5 Co1 N4 115.1(3) . . y
N2 Co2 N7 91.3(3) . . y
N2 Co2 O32 98.1(3) . . y
N7 Co2 O32 95.0(3) . . y
N2 Co2 N9 166.2(4) . . y
N7 Co2 N9 76.8(3) . . y
O32 Co2 N9 90.0(3) . . y
N2 Co2 N10 76.6(3) . . y
N7 Co2 N10 166.2(3) . . y
O32 Co2 N10 93.1(3) . . y
N9 Co2 N10 114.3(3) . . y
N2 Co2 N30 87.1(3) . . y
N7 Co2 N30 89.6(3) . . y
O32 Co2 N30 172.9(3) . . y
N9 Co2 N30 85.8(3) . . y
N10 Co2 N30 83.5(3) . . y
C5 N1 N2 108.4(9) . . ?
C5 N1 Co1 116.1(7) . . ?
N2 N1 Co1 132.1(7) . . y
N1 N2 C3 104.3(8) . . ?
N1 N2 Co2 135.4(7) . . y
C3 N2 Co2 115.7(7) . . ?
N2 C3 N3 113.1(9) . . ?
N2 C3 C22 116.1(10) . . ?
N3 C3 C22 130.7(10) . . ?
C5 N3 C3 100.3(8) . . ?
N1 C5 N3 113.7(10) . . ?
N1 C5 C6 116.9(10) . . ?
N3 C5 C6 128.7(10) . . ?
N4 C6 C5 113.9(10) . . ?
N4 C6 C7 125.7(10) . . ?
C5 C6 C7 120.4(10) . . ?
C6 N4 C8 120.0(9) . . ?
C6 N4 Co1 115.9(7) . . ?
C8 N4 Co1 123.7(7) . . ?
N4 C8 C9 110.8(9) . . ?
C8 C9 C10 114.5(9) . . ?
C11 C10 C9 117.6(10) . . ?
C10 C11 N5 113.0(10) . . ?
C12 N5 C11 119.6(9) . . ?
C12 N5 Co1 115.2(7) . . ?
C11 N5 Co1 123.8(7) . . ?
N5 C12 C14 114.0(10) . . ?
N5 C12 C13 127.8(10) . . ?
C14 C12 C13 118.2(11) . . ?
C14 N6 N7 106.7(9) . . ?
C14 N6 Co1 117.3(7) . . ?
N7 N6 Co1 133.6(7) . . y
C15 N7 N6 107.2(8) . . ?
C15 N7 Co2 114.3(7) . . ?
N6 N7 Co2 134.0(6) . . y
N6 C14 N8 113.4(10) . . ?
N6 C14 C12 116.8(10) . . ?
N8 C14 C12 129.1(11) . . ?
C15 N8 C14 100.0(9) . . ?
N7 C15 N8 112.7(9) . . ?
N7 C15 C16 118.6(10) . . ?
N8 C15 C16 128.2(10) . . ?
N9 C16 C15 113.1(10) . . ?
N9 C16 C17 126.1(10) . . ?
C15 C16 C17 120.8(11) . . ?
C16 N9 C18 118.5(9) . . ?
C16 N9 Co2 116.1(7) . . ?
C18 N9 Co2 125.2(7) . . ?
N9 C18 C19 108.3(8) . . ?
C20 C19 C18 115.9(8) . . ?
C21 C20 C19 113.3(9) . . ?
N10 C21 C20 112.4(9) . . ?
C22 N10 C21 120.5(9) . . ?
C22 N10 Co2 115.3(7) . . ?
C21 N10 Co2 124.2(7) . . ?
N10 C22 C3 113.9(10) . . ?
N10 C22 C23 126.7(10) . . ?
C3 C22 C23 118.7(10) . . ?
C30 N30 Co2 167.5(10) . . ?
N30 C30 C31 178.3(14) . . ?
N40 C40 C41 177(2) . . ?
N50 C50 C51 178(2) . . ?
O12 Cl1 O14 108.6(6) . . ?
O12 Cl1 O11 108.4(6) . . ?
O14 Cl1 O11 113.0(6) . . ?
O12 Cl1 O13 110.9(5) . . ?
O14 Cl1 O13 108.2(5) . . ?
O11 Cl1 O13 107.8(5) . . ?
O24 Cl2 O21 115.5(8) . . ?
O24 Cl2 O23 109.3(8) . . ?
O21 Cl2 O23 110.9(6) . . ?
O24 Cl2 O22 105.6(8) . . ?
O21 Cl2 O22 108.2(6) . . ?
O23 Cl2 O22 106.6(6) . . ?

loop_
_geom_bond_atom_site_label_1
_geom_bond_atom_site_label_2
_geom_bond_distance
_geom_bond_site_symmetry_2
_geom_bond_publ_flag
Co1 N6 2.041(8) . y
Co1 N1 2.077(8) . y
Co1 O31 2.083(7) . y
Co1 O30 2.162(7) . y
Co1 N5 2.172(9) . y
Co1 N4 2.174(8) . y
Co2 N2 2.027(8) . y
Co2 N7 2.078(8) . y
Co2 O32 2.091(6) . y
Co2 N9 2.164(9) . y
Co2 N10 2.192(8) . y
Co2 N30 2.209(10) . y
N1 C5 1.309(11) . ?
N1 N2 1.354(10) . ?
N2 C3 1.361(12) . ?
C3 N3 1.379(11) . ?
C3 C22 1.484(13) . ?
N3 C5 1.364(12) . ?
C5 C6 1.498(13) . ?
C6 N4 1.276(12) . ?
C6 C7 1.506(13) . ?
N4 C8 1.471(12) . ?
C8 C9 1.523(13) . ?
C9 C10 1.543(14) . ?
C10 C11 1.477(13) . ?
C11 N5 1.479(12) . ?
N5 C12 1.306(12) . ?
C12 C14 1.458(14) . ?
C12 C13 1.498(13) . ?
N6 C14 1.327(12) . ?
N6 N7 1.335(10) . ?
N7 C15 1.334(11) . ?
C14 N8 1.378(12) . ?
N8 C15 1.378(12) . ?
C15 C16 1.482(13) . ?
C16 N9 1.302(13) . ?
C16 C17 1.491(13) . ?
N9 C18 1.496(11) . ?
C18 C19 1.557(13) . ?
C19 C20 1.540(13) . ?
C20 C21 1.519(13) . ?
C21 N10 1.483(12) . ?
N10 C22 1.284(12) . ?
C22 C23 1.499(13) . ?
N30 C30 1.104(12) . ?
C30 C31 1.484(15) . ?
N40 C40 1.174(19) . ?
C40 C41 1.45(2) . ?
N50 C50 1.134(19) . ?
C50 C51 1.455(19) . ?
Cl1 O12 1.427(8) . ?
Cl1 O14 1.431(8) . ?
Cl1 O11 1.440(8) . ?
Cl1 O13 1.455(7) . ?
Cl2 O24 1.390(11) . ?
Cl2 O21 1.424(8) . ?
Cl2 O23 1.454(8) . ?
Cl2 O22 1.481(9) . ?

loop_
_geom_torsion_atom_site_label_1
_geom_torsion_atom_site_label_2
_geom_torsion_atom_site_label_3
_geom_torsion_atom_site_label_4
_geom_torsion
_geom_torsion_site_symmetry_1
_geom_torsion_site_symmetry_2
_geom_torsion_site_symmetry_3
_geom_torsion_site_symmetry_4
_geom_torsion_publ_flag
N6 Co1 N1 C5 -162.7(8) . . . . ?
O31 Co1 N1 C5 100.3(8) . . . . ?
O30 Co1 N1 C5 -74.7(8) . . . . ?
N5 Co1 N1 C5 -127.3(13) . . . . ?
N4 Co1 N1 C5 11.2(7) . . . . ?
N6 Co1 N1 N2 -6.0(9) . . . . ?
O31 Co1 N1 N2 -103.0(9) . . . . ?
O30 Co1 N1 N2 82.0(9) . . . . ?
N5 Co1 N1 N2 29.4(18) . . . . ?
N4 Co1 N1 N2 167.9(9) . . . . ?
C5 N1 N2 C3 3.2(11) . . . . ?
Co1 N1 N2 C3 -154.8(7) . . . . ?
C5 N1 N2 Co2 156.6(8) . . . . ?
Co1 N1 N2 Co2 -1.4(14) . . . . ?
N7 Co2 N2 N1 9.1(9) . . . . ?
O32 Co2 N2 N1 104.3(9) . . . . ?
N9 Co2 N2 N1 -21(2) . . . . ?
N10 Co2 N2 N1 -164.4(10) . . . . ?
N30 Co2 N2 N1 -80.5(9) . . . . ?
N7 Co2 N2 C3 160.3(8) . . . . ?
O32 Co2 N2 C3 -104.4(8) . . . . ?
N9 Co2 N2 C3 130.1(13) . . . . ?
N10 Co2 N2 C3 -13.2(7) . . . . ?
N30 Co2 N2 C3 70.8(8) . . . . ?
N1 N2 C3 N3 -3.5(12) . . . . ?
Co2 N2 C3 N3 -163.1(6) . . . . ?
N1 N2 C3 C22 177.6(9) . . . . ?
Co2 N2 C3 C22 18.0(12) . . . . ?
N2 C3 N3 C5 2.3(12) . . . . ?
C22 C3 N3 C5 -179.0(11) . . . . ?
N2 N1 C5 N3 -1.9(13) . . . . ?
Co1 N1 C5 N3 160.0(7) . . . . ?
N2 N1 C5 C6 -173.0(9) . . . . ?
Co1 N1 C5 C6 -11.1(13) . . . . ?
C3 N3 C5 N1 -0.2(12) . . . . ?
C3 N3 C5 C6 169.6(11) . . . . ?
N1 C5 C6 N4 1.8(16) . . . . ?
N3 C5 C6 N4 -167.8(10) . . . . ?
N1 C5 C6 C7 -175.1(10) . . . . ?
N3 C5 C6 C7 15.4(18) . . . . ?
C5 C6 N4 C8 -179.0(9) . . . . ?
C7 C6 N4 C8 -2.4(18) . . . . ?
C5 C6 N4 Co1 7.9(13) . . . . ?
C7 C6 N4 Co1 -175.4(8) . . . . ?
N6 Co1 N4 C6 17(2) . . . . ?
N1 Co1 N4 C6 -10.5(8) . . . . ?
O31 Co1 N4 C6 -108.3(9) . . . . ?
O30 Co1 N4 C6 77.4(9) . . . . ?
N5 Co1 N4 C6 158.9(8) . . . . ?
N6 Co1 N4 C8 -156.1(13) . . . . ?
N1 Co1 N4 C8 176.8(9) . . . . ?
O31 Co1 N4 C8 78.9(8) . . . . ?
O30 Co1 N4 C8 -95.4(8) . . . . ?
N5 Co1 N4 C8 -13.9(9) . . . . ?
C6 N4 C8 C9 176.4(10) . . . . ?
Co1 N4 C8 C9 -11.1(13) . . . . ?
N4 C8 C9 C10 76.6(12) . . . . ?
C8 C9 C10 C11 -130.0(10) . . . . ?
C9 C10 C11 N5 70.0(13) . . . . ?
C10 C11 N5 C12 151.3(10) . . . . ?
C10 C11 N5 Co1 -14.8(14) . . . . ?
N6 Co1 N5 C12 8.3(7) . . . . ?
N1 Co1 N5 C12 -28.4(17) . . . . ?
O31 Co1 N5 C12 104.6(8) . . . . ?
O30 Co1 N5 C12 -81.2(8) . . . . ?
N4 Co1 N5 C12 -163.2(7) . . . . ?
N6 Co1 N5 C11 174.9(9) . . . . ?
N1 Co1 N5 C11 138.2(12) . . . . ?
O31 Co1 N5 C11 -88.8(8) . . . . ?
O30 Co1 N5 C11 85.5(8) . . . . ?
N4 Co1 N5 C11 3.4(9) . . . . ?
C11 N5 C12 C14 -174.4(9) . . . . ?
Co1 N5 C12 C14 -7.2(12) . . . . ?
C11 N5 C12 C13 5.1(16) . . . . ?
Co1 N5 C12 C13 172.3(8) . . . . ?
N1 Co1 N6 C14 163.3(7) . . . . ?
O31 Co1 N6 C14 -98.5(7) . . . . ?
O30 Co1 N6 C14 76.7(7) . . . . ?
N5 Co1 N6 C14 -8.1(7) . . . . ?
N4 Co1 N6 C14 137.1(14) . . . . ?
N1 Co1 N6 N7 3.4(9) . . . . ?
O31 Co1 N6 N7 101.6(9) . . . . ?
O30 Co1 N6 N7 -83.2(9) . . . . ?
N5 Co1 N6 N7 -167.9(9) . . . . ?
N4 Co1 N6 N7 -23(2) . . . . ?
C14 N6 N7 C15 -1.0(11) . . . . ?
Co1 N6 N7 C15 160.4(7) . . . . ?
C14 N6 N7 Co2 -154.8(7) . . . . ?
Co1 N6 N7 Co2 6.6(14) . . . . ?
N2 Co2 N7 C15 -164.1(7) . . . . ?
O32 Co2 N7 C15 97.6(7) . . . . ?
N9 Co2 N7 C15 8.8(7) . . . . ?
N10 Co2 N7 C15 -136.7(12) . . . . ?
N30 Co2 N7 C15 -77.0(7) . . . . ?
N2 Co2 N7 N6 -11.7(9) . . . . ?
O32 Co2 N7 N6 -110.0(9) . . . . ?
N9 Co2 N7 N6 161.2(9) . . . . ?
N10 Co2 N7 N6 15.8(19) . . . . ?
N30 Co2 N7 N6 75.4(9) . . . . ?
N7 N6 C14 N8 0.3(12) . . . . ?
Co1 N6 C14 N8 -164.6(6) . . . . ?
N7 N6 C14 C12 172.0(8) . . . . ?
Co1 N6 C14 C12 7.1(12) . . . . ?
N5 C12 C14 N6 0.4(14) . . . . ?
C13 C12 C14 N6 -179.1(9) . . . . ?
N5 C12 C14 N8 170.6(10) . . . . ?
C13 C12 C14 N8 -8.9(16) . . . . ?
N6 C14 N8 C15 0.5(11) . . . . ?
C12 C14 N8 C15 -170.0(11) . . . . ?
N6 N7 C15 N8 1.4(11) . . . . ?
Co2 N7 C15 N8 161.0(6) . . . . ?
N6 N7 C15 C16 -171.5(9) . . . . ?
Co2 N7 C15 C16 -11.9(12) . . . . ?
C14 N8 C15 N7 -1.2(11) . . . . ?
C14 N8 C15 C16 170.9(10) . . . . ?
N7 C15 C16 N9 7.7(15) . . . . ?
N8 C15 C16 N9 -163.9(10) . . . . ?
N7 C15 C16 C17 -173.2(9) . . . . ?
N8 C15 C16 C17 15.1(17) . . . . ?
C15 C16 N9 C18 176.3(9) . . . . ?
C17 C16 N9 C18 -2.7(17) . . . . ?
C15 C16 N9 Co2 0.3(12) . . . . ?
C17 C16 N9 Co2 -178.7(8) . . . . ?
N2 Co2 N9 C16 26.3(19) . . . . ?
N7 Co2 N9 C16 -4.8(8) . . . . ?
O32 Co2 N9 C16 -99.9(8) . . . . ?
N10 Co2 N9 C16 166.7(8) . . . . ?
N30 Co2 N9 C16 85.8(8) . . . . ?
N2 Co2 N9 C18 -149.4(12) . . . . ?
N7 Co2 N9 C18 179.5(9) . . . . ?
O32 Co2 N9 C18 84.4(8) . . . . ?
N10 Co2 N9 C18 -9.0(9) . . . . ?
N30 Co2 N9 C18 -89.9(9) . . . . ?
C16 N9 C18 C19 -153.6(10) . . . . ?
Co2 N9 C18 C19 22.0(12) . . . . ?
N9 C18 C19 C20 -79.3(11) . . . . ?
C18 C19 C20 C21 131.8(10) . . . . ?
C19 C20 C21 N10 -70.0(12) . . . . ?
C20 C21 N10 C22 -171.6(10) . . . . ?
C20 C21 N10 Co2 6.0(12) . . . . ?
N2 Co2 N10 C22 6.8(8) . . . . ?
N7 Co2 N10 C22 -21.5(18) . . . . ?
O32 Co2 N10 C22 104.4(8) . . . . ?
N9 Co2 N10 C22 -164.2(8) . . . . ?
N30 Co2 N10 C22 -81.8(8) . . . . ?
N2 Co2 N10 C21 -170.8(8) . . . . ?
N7 Co2 N10 C21 160.8(12) . . . . ?
O32 Co2 N10 C21 -73.3(8) . . . . ?
N9 Co2 N10 C21 18.2(8) . . . . ?
N30 Co2 N10 C21 100.6(8) . . . . ?
C21 N10 C22 C3 178.1(9) . . . . ?
Co2 N10 C22 C3 0.4(12) . . . . ?
C21 N10 C22 C23 -11.5(17) . . . . ?
Co2 N10 C22 C23 170.8(9) . . . . ?
N2 C3 C22 N10 -11.7(15) . . . . ?
N3 C3 C22 N10 169.6(10) . . . . ?
N2 C3 C22 C23 177.0(10) . . . . ?
N3 C3 C22 C23 -1.7(18) . . . . ?
N2 Co2 N30 C30 5(5) . . . . ?
N7 Co2 N30 C30 -86(5) . . . . ?
O32 Co2 N30 C30 143(4) . . . . ?
N9 Co2 N30 C30 -163(5) . . . . ?
N10 Co2 N30 C30 82(5) . . . . ?
Co2 N30 C30 C31 130(47) . . . . ?
